data_1563727
loop_
_publ_author_name
'Chen, Wei-Lin'
'Chen, Bao-Wang'
'Tan, Hua-Qiao'
'Li, Yang-Guang'
'Wang, Yong-Hui'
'Wang, En-Bo'

_publ_section_title
;
 Ionothermal syntheses of three transition-metal-containing
 polyoxotungstate hybrids exhibiting the photocatalytic and
 electrocatalytic properties
;
_journal_issue 2
_journal_name_full 'Journal of Solid State Chemistry'
_journal_page_first 310
_journal_page_last 321
_journal_paper_doi 10.1016/j.jssc.2009.11.016
_journal_volume 183
_journal_year 2010
_chemical_formula_sum 'C10 H22 Fe N4 Na3 O41 Si W11'
_chemical_formula_weight 3029.58
_space_group_IT_number 15
_space_group_name_Hall '-C 2yc'
_space_group_name_H-M_alt 'C 1 2/c 1'
_symmetry_cell_setting monoclinic
_symmetry_space_group_name_H-M 'C 1 2/c 1'
_atom_sites_solution_hydrogens geom
_atom_sites_solution_primary direct
_atom_sites_solution_secondary difmap
_audit_creation_method SHELXL-97
_cell_angle_alpha 90.00
_cell_angle_beta 97.74(3)
_cell_angle_gamma 90.00
_cell_formula_units_Z 4
_cell_length_a 19.236(4)
_cell_length_b 17.942(4)
_cell_length_c 20.168(4)
_cell_measurement_reflns_used 15486
_cell_measurement_temperature 293(2)
_cell_measurement_theta_max 55.09
_cell_measurement_theta_min 6.10
_cell_volume 6897(3)
_computing_structure_refinement 'SHELXL-97 (Sheldrick, 1997)'
_computing_structure_solution 'SHELXS-97 (Sheldrick, 1990)'
_diffrn_ambient_temperature 293(2)
_diffrn_detector_area_resol_mean 0.01
_diffrn_measured_fraction_theta_full 0.989
_diffrn_measured_fraction_theta_max 0.989
_diffrn_measurement_device_type 'Rigaku R-AXIS RAPID IP'
_diffrn_measurement_method Oscillation
_diffrn_radiation_monochromator graphite
_diffrn_radiation_source 'fine-focus sealed tube'
_diffrn_radiation_type MoK\a
_diffrn_radiation_wavelength 0.71073
_diffrn_reflns_av_R_equivalents 0.1352
_diffrn_reflns_av_sigmaI/netI 0.1369
_diffrn_reflns_limit_h_max 22
_diffrn_reflns_limit_h_min -22
_diffrn_reflns_limit_k_max 20
_diffrn_reflns_limit_k_min -21
_diffrn_reflns_limit_l_max 23
_diffrn_reflns_limit_l_min -23
_diffrn_reflns_number 25577
_diffrn_reflns_theta_full 25.00
_diffrn_reflns_theta_max 25.00
_diffrn_reflns_theta_min 3.05
_diffrn_standards_decay_% none
_diffrn_standards_interval_count 0
_diffrn_standards_interval_time 0
_diffrn_standards_number 0
_exptl_absorpt_coefficient_mu 18.575
_exptl_absorpt_correction_T_max 0.012
_exptl_absorpt_correction_T_min 0.008
_exptl_absorpt_correction_type numerical
_exptl_absorpt_process_details 'ABSCOR by T.Higashi 8 March, 1995'
_exptl_crystal_colour black
_exptl_crystal_density_diffrn 2.918
_exptl_crystal_density_method 'not measured'
_exptl_crystal_description block
_exptl_crystal_F_000 5300
_exptl_crystal_size_max 0.26
_exptl_crystal_size_mid 0.24
_exptl_crystal_size_min 0.22
_refine_diff_density_max 2.097
_refine_diff_density_min -1.727
_refine_diff_density_rms 0.262
_refine_ls_extinction_method none
_refine_ls_goodness_of_fit_ref 1.004
_refine_ls_hydrogen_treatment constr
_refine_ls_matrix_type full
_refine_ls_number_parameters 323
_refine_ls_number_reflns 6011
_refine_ls_number_restraints 195
_refine_ls_restrained_S_all 1.009
_refine_ls_R_factor_all 0.1477
_refine_ls_R_factor_gt 0.0691
_refine_ls_shift/su_max 0.001
_refine_ls_shift/su_mean 0.000
_refine_ls_structure_factor_coef Fsqd
_refine_ls_weighting_details 'calc w=1/[\s^2^(Fo^2^)+(0.0488P)^2^+0.0000P] where P=(Fo^2^+2Fc^2^)/3'
_refine_ls_weighting_scheme calc
_refine_ls_wR_factor_gt 0.1306
_refine_ls_wR_factor_ref 0.1501
_reflns_number_gt 2758
_reflns_number_total 6011
_reflns_threshold_expression >2sigma(I)
_cod_data_source_file JSSC-2010-183-310.cif
_cod_data_source_block 1
_cod_depositor_comments
;
The following automatic conversions were performed:

data item '_symmetry_cell_setting' value 'Monoclinic' was changed to
'monoclinic' in accordance with the built-in table derived from the
CIF Core dictionary named 'cif_core.dic' version 2.4.5 last updated
on 2014-11-21.

Automatic conversion script
Id: cif_fix_values 8369 2020-08-20 11:38:08Z andrius 
;
_cod_original_cell_volume 6897(2)
_cod_original_sg_symbol_H-M C2/c
_cod_database_code 1563727

loop_
_symmetry_equiv_pos_as_xyz
'x, y, z'
'-x, y, -z+1/2'
'x+1/2, y+1/2, z'
'-x+1/2, y+1/2, -z+1/2'
'-x, -y, -z'
'x, -y, z-1/2'
'-x+1/2, -y+1/2, -z'
'x+1/2, -y+1/2, z-1/2'

loop_
_atom_site_label
_atom_site_type_symbol
_atom_site_fract_x
_atom_site_fract_y
_atom_site_fract_z
_atom_site_U_iso_or_equiv
_atom_site_adp_type
_atom_site_occupancy
_atom_site_symmetry_multiplicity
_atom_site_calc_flag
_atom_site_refinement_flags
_atom_site_disorder_assembly
_atom_site_disorder_group
W1 W 0.18668(6) 0.56719(5) 0.47598(6) 0.0597(3) Uani 1 1 d U . .
W2 W 0.41078(7) 0.79933(6) 0.44926(7) 0.0720(4) Uani 0.90 1 d PU . .
Fe2 Fe 0.41078(7) 0.79933(6) 0.44926(7) 0.0720(4) Uani 0.10 1 d P . .
W3 W 0.26312(8) 0.76399(6) 0.32880(6) 0.0823(5) Uani 0.90 1 d PU . .
Fe3 Fe 0.26312(8) 0.76399(6) 0.32880(6) 0.0823(5) Uani 0.10 1 d P . .
W4 W 0.39661(7) 0.78549(6) 0.61887(7) 0.0733(4) Uani 0.90 1 d PU . .
Fe4 Fe 0.39661(7) 0.78549(6) 0.61887(7) 0.0733(4) Uani 0.10 1 d P . .
W5 W 0.16711(7) 0.89658(5) 0.40503(7) 0.0737(4) Uani 0.90 1 d PU . .
Fe5 Fe 0.16711(7) 0.89658(5) 0.40503(7) 0.0737(4) Uani 0.10 1 d P . .
W6 W 0.34572(8) 0.61684(6) 0.42425(7) 0.0827(5) Uani 0.90 1 d PU . .
Fe6 Fe 0.34572(8) 0.61684(6) 0.42425(7) 0.0827(5) Uani 0.10 1 d P . .
Si1 Si 0.2500 0.7500 0.5000 0.045(2) Uani 1 2 d S . .
O18 O 0.1246(9) 0.6058(8) 0.5302(8) 0.074(5) Uani 1 1 d . . .
O17 O 0.4372(10) 0.7842(8) 0.5404(9) 0.087(6) Uani 1 1 d U . .
O16 O 0.4867(9) 0.8244(9) 0.4218(10) 0.091(4) Uani 1 1 d U . .
O15 O 0.2942(10) 0.6671(9) 0.3524(10) 0.105(7) Uani 1 1 d U . .
O14 O 0.2743(11) 0.7714(9) 0.2473(8) 0.090(4) Uani 1 1 d U . .
O13 O 0.3941(12) 0.5529(10) 0.3859(13) 0.129(9) Uani 1 1 d . . .
O12 O 0.2516(10) 0.5502(10) 0.5514(10) 0.097(6) Uani 1 1 d U . .
O11 O 0.4646(10) 0.8035(9) 0.6764(9) 0.088(4) Uani 1 1 d U . .
O10 O 0.1268(10) 0.9658(9) 0.3576(9) 0.094(4) Uani 1 1 d U . .
O9 O 0.3730(10) 0.5943(11) 0.5164(11) 0.111(7) Uani 1 1 d U . .
O8 O 0.1358(10) 0.6162(11) 0.4058(11) 0.113(8) Uani 1 1 d . . .
O7 O 0.1580(11) 0.4823(8) 0.4648(10) 0.103(6) Uani 1 1 d U . .
O6 O 0.2616(11) 0.5693(11) 0.4253(11) 0.104(6) Uani 1 1 d U . .
O5 O 0.1742(12) 0.7202(10) 0.3292(12) 0.119(7) Uani 1 1 d U . .
O4 O 0.4144(11) 0.6951(9) 0.4395(12) 0.121(9) Uani 1 1 d . . .
O3 O 0.2224(14) 0.8551(10) 0.3471(13) 0.141(10) Uani 1 1 d . . .
O2 O 0.4023(11) 0.6818(10) 0.6172(11) 0.111(6) Uani 1 1 d U . .
O1 O 0.2095(13) 0.7750(10) 0.4241(12) 0.033(6) Uani 0.50 1 d PU . .
O20 O 0.3499(11) 0.8120(10) 0.3684(11) 0.112(7) Uani 1 1 d U . .
O22 O 0.1873(16) 0.6992(13) 0.4838(13) 0.053(6) Uani 0.50 1 d PU . .
O21 O 0.3034(16) 0.7363(14) 0.4439(15) 0.057(8) Uani 0.50 1 d PU . .
O23 O 0.2670(16) 0.6642(14) 0.4960(14) 0.054(7) Uani 0.50 1 d PU . .
N2 N 0.0803(15) 0.4745(16) 0.6631(14) 0.163(7) Uani 1 1 d GU . .
C2 C 0.1360(17) 0.5190(14) 0.6739(15) 0.162(7) Uani 1 1 d GU . .
H2A H 0.1460 0.5585 0.6469 0.195 Uiso 1 1 calc R . .
N1 N 0.1747(14) 0.4972(16) 0.7302(16) 0.165(7) Uani 1 1 d GU . .
C1 C 0.1430(17) 0.4391(16) 0.7541(15) 0.165(7) Uani 1 1 d GU . .
H1A H 0.1588 0.4130 0.7931 0.198 Uiso 1 1 calc R . .
C3 C 0.0846(16) 0.4251(15) 0.7127(17) 0.164(7) Uani 1 1 d GU . .
H3A H 0.0525 0.3874 0.7175 0.197 Uiso 1 1 calc R . .
C5 C 0.248(2) 0.508(2) 0.760(2) 0.172(11) Uani 1 1 d U . .
H5A H 0.2665 0.5512 0.7406 0.258 Uiso 1 1 calc R . .
H5B H 0.2747 0.4652 0.7525 0.258 Uiso 1 1 calc R . .
H5C H 0.2491 0.5160 0.8076 0.258 Uiso 1 1 calc R . .
C4 C 0.029(2) 0.484(2) 0.604(2) 0.167(11) Uani 1 1 d U . .
H4A H 0.0428 0.5244 0.5773 0.250 Uiso 1 1 calc R . .
H4B H -0.0162 0.4944 0.6168 0.250 Uiso 1 1 calc R . .
H4C H 0.0262 0.4389 0.5776 0.250 Uiso 1 1 calc R . .
OW1 O 0.411(3) 0.662(3) 0.834(3) 0.17(2) Uani 0.50 1 d PU . .

loop_
_atom_site_aniso_label
_atom_site_aniso_U_11
_atom_site_aniso_U_22
_atom_site_aniso_U_33
_atom_site_aniso_U_23
_atom_site_aniso_U_13
_atom_site_aniso_U_12
W1 0.0668(7) 0.0408(5) 0.0714(8) 0.0013(5) 0.0092(6) -0.0137(5)
W2 0.0627(8) 0.0700(7) 0.0883(10) 0.0059(6) 0.0282(7) -0.0222(6)
Fe2 0.0627(8) 0.0700(7) 0.0883(10) 0.0059(6) 0.0282(7) -0.0222(6)
W3 0.1374(13) 0.0740(7) 0.0400(7) -0.0022(6) 0.0280(8) -0.0382(8)
Fe3 0.1374(13) 0.0740(7) 0.0400(7) -0.0022(6) 0.0280(8) -0.0382(8)
W4 0.0726(9) 0.0676(7) 0.0751(9) -0.0021(6) -0.0074(8) -0.0265(6)
Fe4 0.0726(9) 0.0676(7) 0.0751(9) -0.0021(6) -0.0074(8) -0.0265(6)
W5 0.0808(9) 0.0461(6) 0.0928(11) 0.0283(6) 0.0066(8) 0.0019(6)
Fe5 0.0808(9) 0.0461(6) 0.0928(11) 0.0283(6) 0.0066(8) 0.0019(6)
W6 0.0930(11) 0.0582(7) 0.1021(11) -0.0241(7) 0.0322(9) 0.0082(6)
Fe6 0.0930(11) 0.0582(7) 0.1021(11) -0.0241(7) 0.0322(9) 0.0082(6)
Si1 0.047(6) 0.032(4) 0.053(6) -0.001(4) -0.002(5) -0.003(4)
O18 0.085(13) 0.072(10) 0.069(12) 0.019(8) 0.019(10) 0.036(9)
O17 0.100(15) 0.064(10) 0.094(10) 0.002(9) -0.004(13) 0.012(9)
O16 0.086(7) 0.087(6) 0.105(7) 0.010(6) 0.039(6) -0.019(6)
O15 0.103(16) 0.098(12) 0.104(15) -0.038(8) -0.027(12) -0.026(10)
O14 0.125(7) 0.097(6) 0.054(6) -0.002(6) 0.030(6) -0.029(6)
O13 0.15(2) 0.081(12) 0.17(2) -0.043(13) 0.082(18) 0.002(12)
O12 0.085(9) 0.121(9) 0.083(9) 0.017(7) 0.008(8) 0.001(8)
O11 0.088(8) 0.092(7) 0.077(8) -0.006(7) -0.020(7) -0.018(7)
O10 0.097(8) 0.076(7) 0.104(8) 0.035(7) -0.009(8) -0.002(7)
O9 0.077(9) 0.134(10) 0.116(10) 0.000(8) -0.009(8) 0.009(8)
O8 0.087(15) 0.143(17) 0.101(17) 0.009(13) -0.022(14) 0.034(13)
O7 0.136(13) 0.061(9) 0.111(12) -0.017(9) 0.019(12) -0.047(9)
O6 0.090(9) 0.138(10) 0.090(9) 0.000(8) 0.030(7) -0.005(8)
O5 0.123(11) 0.106(9) 0.132(11) -0.013(8) 0.031(9) -0.023(8)
O4 0.128(18) 0.062(11) 0.17(2) 0.004(12) 0.007(17) -0.028(11)
O3 0.20(3) 0.066(11) 0.17(2) -0.008(13) 0.07(2) -0.066(14)
O2 0.115(10) 0.088(7) 0.137(11) 0.002(8) 0.038(8) -0.010(8)
O1 0.037(10) 0.028(8) 0.032(9) 0.014(7) 0.004(8) 0.001(7)
O20 0.117(10) 0.110(9) 0.104(10) 0.032(8) 0.000(8) -0.015(8)
O22 0.077(17) 0.048(12) 0.034(13) -0.010(10) 0.014(13) -0.019(12)
O21 0.064(11) 0.051(10) 0.059(11) -0.002(8) 0.016(9) -0.008(8)
O23 0.074(17) 0.058(13) 0.031(13) -0.003(11) 0.011(13) -0.018(12)
N2 0.163(9) 0.161(9) 0.165(9) 0.010(6) 0.021(6) -0.014(6)
C2 0.162(9) 0.160(9) 0.164(9) 0.009(6) 0.019(6) -0.012(6)
N1 0.167(9) 0.163(9) 0.164(9) 0.012(6) 0.021(6) -0.014(6)
C1 0.168(9) 0.162(9) 0.164(9) 0.008(6) 0.021(6) -0.014(6)
C3 0.165(9) 0.162(9) 0.164(9) 0.011(6) 0.020(6) -0.013(6)
C5 0.174(13) 0.175(13) 0.167(13) 0.014(9) 0.020(9) -0.017(9)
C4 0.140(19) 0.162(18) 0.20(2) 0.032(18) 0.016(18) -0.023(17)
OW1 0.16(2) 0.17(2) 0.17(2) -0.007(10) 0.016(10) 0.001(10)

loop_
_atom_type_symbol
_atom_type_description
_atom_type_scat_dispersion_real
_atom_type_scat_dispersion_imag
_atom_type_scat_source
C C 0.0033 0.0016 'International Tables Vol C Tables 4.2.6.8 and 6.1.1.4'
H H 0.0000 0.0000 'International Tables Vol C Tables 4.2.6.8 and 6.1.1.4'
N N 0.0061 0.0033 'International Tables Vol C Tables 4.2.6.8 and 6.1.1.4'
O O 0.0106 0.0060 'International Tables Vol C Tables 4.2.6.8 and 6.1.1.4'
W W -0.8490 6.8722 'International Tables Vol C Tables 4.2.6.8 and 6.1.1.4'
Si Si 0.0817 0.0704 'International Tables Vol C Tables 4.2.6.8 and 6.1.1.4'
Na Na 0.0362 0.0249 'International Tables Vol C Tables 4.2.6.8 and 6.1.1.4'
Fe Fe 0.3463 0.8444 'International Tables Vol C Tables 4.2.6.8 and 6.1.1.4'

loop_
_geom_angle_atom_site_label_1
_geom_angle_atom_site_label_2
_geom_angle_atom_site_label_3
_geom_angle
_geom_angle_site_symmetry_1
_geom_angle_site_symmetry_3
O7 W1 O8 101.9(9) . .
O7 W1 O18 101.4(9) . .
O8 W1 O18 87.5(9) . .
O7 W1 O12 98.0(9) . .
O8 W1 O12 160.1(9) . .
O18 W1 O12 89.7(8) . .
O7 W1 O6 102.4(10) . .
O8 W1 O6 86.5(10) . .
O18 W1 O6 156.1(8) . .
O12 W1 O6 88.2(9) . .
O7 W1 O23 158.5(11) . .
O8 W1 O23 92.8(9) . .
O18 W1 O23 94.8(9) . .
O12 W1 O23 67.9(9) . .
O6 W1 O23 62.5(10) . .
O7 W1 O22 160.5(11) . .
O8 W1 O22 64.5(9) . .
O18 W1 O22 65.6(9) . .
O12 W1 O22 96.5(8) . .
O6 W1 O22 91.1(10) . .
O23 W1 O22 40.9(10) . .
O16 W2 O17 103.2(9) . .
O16 W2 O4 100.6(9) . .
O17 W2 O4 87.1(8) . .
O16 W2 O20 98.5(10) . .
O17 W2 O20 157.8(10) . .
O4 W2 O20 93.2(9) . .
O16 W2 O18 100.6(8) . 7_566
O17 W2 O18 88.5(7) . 7_566
O4 W2 O18 158.7(9) . 7_566
O20 W2 O18 83.2(8) . 7_566
O16 W2 O21 155.2(10) . .
O17 W2 O21 95.6(9) . .
O4 W2 O21 63.9(10) . .
O20 W2 O21 65.0(10) . .
O18 W2 O21 95.9(9) 7_566 .
O16 W2 O22 159.3(8) . 7_566
O17 W2 O22 65.6(9) . 7_566
O4 W2 O22 96.3(9) . 7_566
O20 W2 O22 92.3(10) . 7_566
O18 W2 O22 63.1(8) 7_566 7_566
O21 W2 O22 45.2(9) . 7_566
O14 W3 O3 103.5(10) . .
O14 W3 O15 104.0(9) . .
O3 W3 O15 152.4(10) . .
O14 W3 O5 105.8(9) . .
O3 W3 O5 87.7(9) . .
O15 W3 O5 82.6(8) . .
O14 W3 O20 98.6(9) . .
O3 W3 O20 83.7(10) . .
O15 W3 O20 94.6(7) . .
O5 W3 O20 155.4(10) . .
O14 W3 O1 158.7(9) . .
O3 W3 O1 61.0(9) . .
O15 W3 O1 91.8(8) . .
O5 W3 O1 61.6(9) . .
O20 W3 O1 94.3(9) . .
O14 W3 O21 152.9(11) . .
O3 W3 O21 94.6(10) . .
O15 W3 O21 60.8(9) . .
O5 W3 O21 94.8(10) . .
O20 W3 O21 63.1(9) . .
O1 W3 O21 48.3(10) . .
O11 W4 O5 100.9(10) . 7_566
O11 W4 O17 102.5(9) . .
O5 W4 O17 156.6(8) 7_566 .
O11 W4 O2 99.5(8) . .
O5 W4 O2 90.3(9) 7_566 .
O17 W4 O2 86.5(8) . .
O11 W4 O8 101.6(8) . 7_566
O5 W4 O8 87.6(9) 7_566 7_566
O17 W4 O8 87.1(9) . 7_566
O2 W4 O8 158.9(8) . 7_566
O11 W4 O1 154.7(8) . 7_566
O5 W4 O1 60.8(9) 7_566 7_566
O17 W4 O1 97.1(8) . 7_566
O2 W4 O1 65.5(8) . 7_566
O8 W4 O1 95.3(7) 7_566 7_566
O11 W4 O22 158.7(9) . 7_566
O5 W4 O22 91.9(10) 7_566 7_566
O17 W4 O22 65.7(9) . 7_566
O2 W4 O22 97.4(8) . 7_566
O8 W4 O22 61.7(8) 7_566 7_566
O1 W4 O22 46.3(8) 7_566 7_566
O10 W5 O3 101.4(11) . .
O10 W5 O9 101.9(9) . 7_566
O3 W5 O9 156.6(9) . 7_566
O10 W5 O12 100.1(8) . 7_566
O3 W5 O12 89.3(9) . 7_566
O9 W5 O12 88.4(9) 7_566 7_566
O10 W5 O2 98.7(8) . 7_566
O3 W5 O2 89.9(9) . 7_566
O9 W5 O2 84.8(9) 7_566 7_566
O12 W5 O2 160.9(8) 7_566 7_566
O10 W5 O1 154.1(8) . .
O3 W5 O1 60.6(9) . .
O9 W5 O1 96.7(9) 7_566 .
O12 W5 O1 98.2(7) 7_566 .
O2 W5 O1 65.0(8) 7_566 .
O10 W5 O23 158.1(9) . 7_566
O3 W5 O23 93.3(11) . 7_566
O9 W5 O23 65.0(10) 7_566 7_566
O12 W5 O23 63.6(8) 7_566 7_566
O2 W5 O23 97.4(8) 7_566 7_566
O1 W5 O23 47.7(8) . 7_566
O13 W6 O6 103.1(10) . .
O13 W6 O15 103.6(11) . .
O6 W6 O15 81.8(9) . .
O13 W6 O9 101.7(11) . .
O6 W6 O9 91.0(9) . .
O15 W6 O9 154.7(9) . .
O13 W6 O4 99.0(10) . .
O6 W6 O4 157.9(10) . .
O15 W6 O4 93.0(8) . .
O9 W6 O4 84.6(9) . .
O13 W6 O21 154.7(11) . .
O6 W6 O21 95.5(10) . .
O15 W6 O21 62.0(9) . .
O9 W6 O21 94.9(9) . .
O4 W6 O21 63.4(10) . .
O13 W6 O23 158.9(10) . .
O6 W6 O23 61.6(9) . .
O15 W6 O23 89.1(9) . .
O9 W6 O23 66.3(9) . .
O4 W6 O23 97.0(10) . .
O21 W6 O23 46.3(10) . .
O22 Si1 O22 180(2) 7_566 .
O22 Si1 O23 115.7(15) 7_566 .
O22 Si1 O23 64.3(15) . .
O22 Si1 O23 64.3(15) 7_566 7_566
O22 Si1 O23 115.7(15) . 7_566
O23 Si1 O23 180.000(7) . 7_566
O22 Si1 O21 71.6(15) 7_566 .
O22 Si1 O21 108.4(15) . .
O23 Si1 O21 70.5(14) . .
O23 Si1 O21 109.5(14) 7_566 .
O22 Si1 O21 108.4(15) 7_566 7_566
O22 Si1 O21 71.6(15) . 7_566
O23 Si1 O21 109.5(14) . 7_566
O23 Si1 O21 70.5(14) 7_566 7_566
O21 Si1 O21 180.000(7) . 7_566
O22 Si1 O1 72.9(13) 7_566 7_566
O22 Si1 O1 107.1(13) . 7_566
O23 Si1 O1 73.3(12) . 7_566
O23 Si1 O1 106.7(12) 7_566 7_566
O21 Si1 O1 109.3(13) . 7_566
O21 Si1 O1 70.7(13) 7_566 7_566
O22 Si1 O1 107.1(13) 7_566 .
O22 Si1 O1 72.9(13) . .
O23 Si1 O1 106.7(12) . .
O23 Si1 O1 73.3(12) 7_566 .
O21 Si1 O1 70.7(13) . .
O21 Si1 O1 109.3(13) 7_566 .
O1 Si1 O1 180.000(5) 7_566 .
W1 O18 Fe2 137.8(10) . 7_566
W1 O18 W2 137.8(10) . 7_566
Fe2 O18 W2 0.00(11) 7_566 7_566
W4 O17 W2 138.6(10) . .
W6 O15 W3 139.4(9) . .
W1 O12 Fe5 134.6(10) . 7_566
W1 O12 W5 134.6(10) . 7_566
Fe5 O12 W5 0.00(10) 7_566 7_566
Fe5 O9 W5 0.00(7) 7_566 7_566
Fe5 O9 W6 136.1(11) 7_566 .
W5 O9 W6 136.1(11) 7_566 .
W1 O8 Fe4 139.8(12) . 7_566
W1 O8 W4 139.8(12) . 7_566
Fe4 O8 W4 0.00(9) 7_566 7_566
W6 O6 W1 139.5(12) . .
Fe4 O5 W4 0.00(7) 7_566 7_566
Fe4 O5 W3 140.6(12) 7_566 .
W4 O5 W3 140.6(12) 7_566 .
W2 O4 W6 135.1(12) . .
W5 O3 W3 140.5(12) . .
W4 O2 Fe5 133.2(11) . 7_566
W4 O2 W5 133.2(11) . 7_566
Fe5 O2 W5 0.00(6) 7_566 7_566
Si1 O1 W3 122.0(13) . .
Si1 O1 W5 120.4(11) . .
W3 O1 W5 97.3(8) . .
Si1 O1 Fe4 118.7(11) . 7_566
W3 O1 Fe4 96.6(8) . 7_566
W5 O1 Fe4 95.9(8) . 7_566
Si1 O1 W4 118.7(11) . 7_566
W3 O1 W4 96.6(8) . 7_566
W5 O1 W4 95.9(8) . 7_566
Fe4 O1 W4 0.00(5) 7_566 7_566
W2 O20 W3 134.2(11) . .
Si1 O22 O23 59.9(14) . .
Si1 O22 W1 127.8(17) . .
O23 O22 W1 67.9(12) . .
Si1 O22 W4 121.9(14) . 7_566
O23 O22 W4 131.3(19) . 7_566
W1 O22 W4 93.3(8) . 7_566
Si1 O22 W2 121.5(14) . 7_566
O23 O22 W2 133.6(18) . 7_566
W1 O22 W2 92.8(10) . 7_566
W4 O22 W2 89.8(10) 7_566 7_566
Si1 O21 W2 121.6(14) . .
Si1 O21 W6 121.0(14) . .
W2 O21 W6 97.2(12) . .
Si1 O21 W3 119.0(15) . .
W2 O21 W3 96.5(11) . .
W6 O21 W3 95.7(11) . .
Si1 O23 O22 55.9(13) . .
Si1 O23 W1 127.0(17) . .
O22 O23 W1 71.1(13) . .
Si1 O23 W6 122.1(15) . .
O22 O23 W6 134.4(17) . .
W1 O23 W6 95.1(9) . .
Si1 O23 W5 118.4(13) . 7_566
O22 O23 W5 131.0(19) . 7_566
W1 O23 W5 93.8(9) . 7_566
W6 O23 W5 92.0(10) . 7_566
C2 N2 C3 108.0 . .
C2 N2 C4 121(3) . .
C3 N2 C4 131(3) . .
N2 C2 N1 108.0 . .
N2 C2 H2A 126.0 . .
N1 C2 H2A 126.0 . .
C2 N1 C1 108.0 . .
C2 N1 C5 135(3) . .
C1 N1 C5 115(3) . .
N1 C1 C3 108.0 . .
N1 C1 H1A 126.0 . .
C3 C1 H1A 126.0 . .
C1 C3 N2 108.0 . .
C1 C3 H3A 126.0 . .
N2 C3 H3A 126.0 . .
N1 C5 H5A 109.5 . .
N1 C5 H5B 109.5 . .
H5A C5 H5B 109.5 . .
N1 C5 H5C 109.5 . .
H5A C5 H5C 109.5 . .
H5B C5 H5C 109.5 . .
N2 C4 H4A 109.5 . .
N2 C4 H4B 109.5 . .
H4A C4 H4B 109.5 . .
N2 C4 H4C 109.5 . .
H4A C4 H4C 109.5 . .
H4B C4 H4C 109.5 . .

loop_
_geom_bond_atom_site_label_1
_geom_bond_atom_site_label_2
_geom_bond_distance
_geom_bond_site_symmetry_2
W1 O7 1.625(14) .
W1 O8 1.833(17) .
W1 O18 1.857(18) .
W1 O12 1.858(17) .
W1 O6 1.88(2) .
W1 O23 2.33(3) .
W1 O22 2.37(2) .
W2 O16 1.691(19) .
W2 O17 1.861(18) .
W2 O4 1.883(17) .
W2 O20 1.889(18) .
W2 O18 1.900(15) 7_566
W2 O21 2.34(3) .
W2 O22 2.46(3) 7_566
W3 O14 1.691(18) .
W3 O3 1.87(2) .
W3 O15 1.879(18) .
W3 O5 1.88(2) .
W3 O20 1.951(19) .
W3 O1 2.31(3) .
W3 O21 2.40(3) .
W4 O11 1.658(14) .
W4 O5 1.83(3) 7_566
W4 O17 1.86(2) .
W4 O2 1.863(18) .
W4 O8 1.914(18) 7_566
W4 O1 2.37(2) 7_566
W4 O22 2.46(3) 7_566
W5 O10 1.691(14) .
W5 O3 1.84(3) .
W5 O9 1.86(3) 7_566
W5 O12 1.938(18) 7_566
W5 O2 1.950(19) 7_566
W5 O1 2.341(19) .
W5 O23 2.47(3) 7_566
W6 O13 1.73(2) .
W6 O6 1.83(2) .
W6 O15 1.873(18) .
W6 O9 1.91(2) .
W6 O4 1.924(17) .
W6 O21 2.35(3) .
W6 O23 2.39(3) .
Si1 O22 1.51(3) 7_566
Si1 O22 1.51(3) .
Si1 O23 1.58(3) .
Si1 O23 1.58(3) 7_566
Si1 O21 1.65(3) .
Si1 O21 1.65(3) 7_566
Si1 O1 1.68(2) 7_566
Si1 O1 1.68(2) .
O18 Fe2 1.900(15) 7_566
O18 W2 1.900(15) 7_566
O12 Fe5 1.938(18) 7_566
O12 W5 1.938(18) 7_566
O9 Fe5 1.86(3) 7_566
O9 W5 1.86(3) 7_566
O8 Fe4 1.914(18) 7_566
O8 W4 1.914(18) 7_566
O5 Fe4 1.83(3) 7_566
O5 W4 1.83(3) 7_566
O2 Fe5 1.950(19) 7_566
O2 W5 1.950(19) 7_566
O1 Fe4 2.37(2) 7_566
O1 W4 2.37(2) 7_566
O22 O23 1.64(4) .
O22 W4 2.46(3) 7_566
O22 W2 2.46(3) 7_566
O23 W5 2.47(3) 7_566
N2 C2 1.330(17) .
N2 C3 1.330(17) .
N2 C4 1.46(4) .
C2 N1 1.330(17) .
C2 H2A 0.9300 .
N1 C1 1.330(17) .
N1 C5 1.46(4) .
C1 C3 1.330(17) .
C1 H1A 0.9300 .
C3 H3A 0.9300 .
C5 H5A 0.9600 .
C5 H5B 0.9600 .
C5 H5C 0.9600 .
C4 H4A 0.9600 .
C4 H4B 0.9600 .
C4 H4C 0.9600 .
